data_4083606
loop_
_publ_author_name
'Turek, Jan'
'Panov, Illia'
'Semler, Miloslav'
'\<St\<epni\<cka, Petr'
'De Proft, Frank'
'Pad\<elkov\'a, Zde\<nka'
'R\%u\<zi\<cka, Ale\<s'

_publ_section_title
;
 Palladium(II) Complexes of 1,2,4-Triazole-BasedN-Heterocyclic Carbenes:
 Synthesis, Structure, and Catalytic Activity
;
_journal_issue 12
_journal_name_full Organometallics
_journal_page_first 3108
_journal_paper_doi 10.1021/om500342z
_journal_volume 33
_journal_year 2014
_chemical_formula_moiety 'C25 H34 N4 O5 Pd'
_chemical_formula_sum 'C25 H34 N4 O5 Pd'
_chemical_formula_weight 576.96
_chemical_name_systematic
;
 ?
;
_space_group_IT_number 14
_symmetry_cell_setting monoclinic
_symmetry_space_group_name_Hall '-P 2ybc'
_symmetry_space_group_name_H-M 'P 1 21/c 1'
_atom_sites_solution_hydrogens geom
_atom_sites_solution_primary direct
_atom_sites_solution_secondary difmap
_audit_creation_method SHELXL-97
_cell_angle_alpha 90
_cell_angle_beta 103.315(6)
_cell_angle_gamma 90
_cell_formula_units_Z 4
_cell_length_a 12.8900(11)
_cell_length_b 17.581(2)
_cell_length_c 11.7180(12)
_cell_measurement_reflns_used 26472
_cell_measurement_temperature 150(1)
_cell_measurement_theta_max 27.5
_cell_measurement_theta_min 1
_cell_volume 2584.1(5)
_computing_cell_refinement 'COLLECT and DENZO'
_computing_data_collection 'COLLECT (Hooft, 1998) and DENZO (Otwinowski & Minor, 1997)'
_computing_data_reduction 'COLLECT and DENZO'
_computing_molecular_graphics 'PLATON (Spek, 2003)'
_computing_publication_material 'SHELXL-97 (Sheldrick, 2008)'
_computing_structure_refinement 'SHELXL-97 (Sheldrick, 1997)'
_computing_structure_solution 'SIR92 (Altomare et al., 1994)'
_diffrn_ambient_temperature 150(1)
_diffrn_detector_area_resol_mean 9.091
_diffrn_measured_fraction_theta_full 0.989
_diffrn_measured_fraction_theta_max 0.989
_diffrn_measurement_device_type 'Bruker Nonius KappaCCD area detector'
_diffrn_measurement_method '\f and \w scans to fill the Ewald sphere'
_diffrn_radiation_monochromator graphite
_diffrn_radiation_source 'fine-focus sealed tube'
_diffrn_radiation_type MoK\a
_diffrn_radiation_wavelength 0.71073
_diffrn_reflns_av_R_equivalents 0.0714
_diffrn_reflns_av_sigmaI/netI 0.0561
_diffrn_reflns_limit_h_max 15
_diffrn_reflns_limit_h_min -16
_diffrn_reflns_limit_k_max 22
_diffrn_reflns_limit_k_min -22
_diffrn_reflns_limit_l_max 15
_diffrn_reflns_limit_l_min -15
_diffrn_reflns_number 26328
_diffrn_reflns_theta_full 26.37
_diffrn_reflns_theta_max 27.50
_diffrn_reflns_theta_min 1.62
_diffrn_standards_number 0
_exptl_absorpt_coefficient_mu 0.760
_exptl_absorpt_correction_T_max 0.932
_exptl_absorpt_correction_T_min 0.882
_exptl_absorpt_correction_type integration
_exptl_absorpt_process_details
;
Gaussian integration (Coppens, 1970)
;
_exptl_crystal_colour yellow
_exptl_crystal_density_diffrn 1.483
_exptl_crystal_density_method 'not measured'
_exptl_crystal_description plate
_exptl_crystal_F_000 1192
_exptl_crystal_size_max 0.24
_exptl_crystal_size_mid 0.22
_exptl_crystal_size_min 0.13
_refine_diff_density_max 0.581
_refine_diff_density_min -0.470
_refine_diff_density_rms 0.088
_refine_ls_extinction_method none
_refine_ls_goodness_of_fit_ref 1.095
_refine_ls_hydrogen_treatment constr
_refine_ls_matrix_type full
_refine_ls_number_parameters 322
_refine_ls_number_reflns 5223
_refine_ls_number_restraints 38
_refine_ls_restrained_S_all 1.100
_refine_ls_R_factor_all 0.0684
_refine_ls_R_factor_gt 0.0382
_refine_ls_shift/su_max 0.001
_refine_ls_shift/su_mean 0.000
_refine_ls_structure_factor_coef Fsqd
_refine_ls_weighting_details 'calc w=1/[\s^2^(Fo^2^)+(0.0121P)^2^+4.8596P] where P=(Fo^2^+2Fc^2^)/3'
_refine_ls_weighting_scheme calc
_refine_ls_wR_factor_gt 0.0650
_refine_ls_wR_factor_ref 0.0755
_reflns_number_gt 3878
_reflns_number_total 5223
_reflns_threshold_expression >2sigma(I)
_cod_data_source_file om500342z_si_002.cif
_cod_data_source_block 4a'
_cod_depositor_comments 'Adding full bibliography for 4083605--4083610.cif.'
_cod_original_sg_symbol_Hall -P2ybc
_cod_original_sg_symbol_H-M P21/c
_cod_database_code 4083606

loop_
_symmetry_equiv_pos_as_xyz
'x, y, z'
'-x, y+1/2, -z+1/2'
'-x, -y, -z'
'x, -y-1/2, z-1/2'

loop_
_atom_site_label
_atom_site_type_symbol
_atom_site_fract_x
_atom_site_fract_y
_atom_site_fract_z
_atom_site_U_iso_or_equiv
_atom_site_adp_type
_atom_site_occupancy
_atom_site_symmetry_multiplicity
_atom_site_calc_flag
_atom_site_refinement_flags
_atom_site_disorder_assembly
_atom_site_disorder_group
Pd1 Pd 0.85365(2) 0.123159(15) 0.29470(2) 0.01950(8) Uani 1 1 d D A .
O1 O 0.98202(18) 0.13575(13) 0.2189(2) 0.0269(6) Uani 1 1 d . . .
C10 C 0.7174(3) 0.11736(19) 0.3431(3) 0.0189(7) Uani 1 1 d . . .
N1 N 0.9238(2) 0.18323(16) 0.4463(2) 0.0235(6) Uani 1 1 d . . .
N3 N 0.5551(2) 0.08543(16) 0.3687(2) 0.0212(6) Uani 1 1 d . . .
C6 C 0.6296(3) 0.29366(18) 0.2160(3) 0.0213(7) Uani 1 1 d . . .
H6 H 0.5647 0.2742 0.1749 0.026 Uiso 1 1 d R . .
N2 N 0.6559(2) 0.18123(15) 0.3409(2) 0.0187(6) Uani 1 1 d . . .
N4 N 0.6557(2) 0.06100(15) 0.3634(2) 0.0179(6) Uani 1 1 d . . .
C12 C 0.4668(3) 0.20868(18) 0.3591(3) 0.0200(7) Uani 1 1 d . . .
O2 O 1.0559(2) 0.02966(15) 0.3060(2) 0.0338(6) Uani 1 1 d . . .
C3 C 0.8222(3) 0.35235(19) 0.3402(3) 0.0261(8) Uani 1 1 d . . .
H3 H 0.8863 0.3729 0.3817 0.031 Uiso 1 1 d R . .
O5 O 0.0785(2) 0.42305(17) 0.3491(3) 0.0500(8) Uani 1 1 d . . .
H5A H 0.0251 0.4410 0.2834 0.060 Uiso 1 1 d R . .
H5B H 0.1077 0.4735 0.3765 0.060 Uiso 1 1 d R . .
C1 C 0.6900(3) 0.25505(18) 0.3117(3) 0.0188(7) Uani 1 1 d . . .
C7 C 0.8500(3) 0.24099(19) 0.4805(3) 0.0234(7) Uani 1 1 d . . .
H7A H 0.8011 0.2151 0.5192 0.028 Uiso 1 1 d R . .
H7B H 0.8915 0.2766 0.5360 0.028 Uiso 1 1 d R . .
C11 C 0.5568(3) 0.15896(19) 0.3536(3) 0.0194(7) Uani 1 1 d . . .
C9 C 1.0220(3) 0.2230(2) 0.4325(3) 0.0338(9) Uani 1 1 d . . .
H9A H 1.0510 0.2520 0.5019 0.041 Uiso 1 1 d R . .
H9B H 1.0045 0.2564 0.3661 0.041 Uiso 1 1 d R . .
H9C H 1.0738 0.1864 0.4205 0.041 Uiso 1 1 d R . .
C22 C 1.0487(3) 0.0807(2) 0.2321(3) 0.0258(8) Uani 1 1 d . . .
C5 C 0.6676(3) 0.36186(19) 0.1828(3) 0.0264(8) Uani 1 1 d . . .
H5 H 0.6281 0.3887 0.1190 0.032 Uiso 1 1 d R . .
C4 C 0.7640(3) 0.39068(19) 0.2434(3) 0.0293(8) Uani 1 1 d . . .
H4 H 0.7901 0.4358 0.2193 0.035 Uiso 1 1 d R . .
C18 C 0.6744(3) -0.02366(18) 0.3787(3) 0.0206(7) Uani 1 1 d . . .
C2 C 0.7865(3) 0.28383(19) 0.3764(3) 0.0220(7) Uani 1 1 d . . .
C20 C 0.6000(3) -0.0621(2) 0.2762(3) 0.0390(10) Uani 1 1 d . . .
H20A H 0.6172 -0.0457 0.2046 0.047 Uiso 1 1 d R . .
H20B H 0.5276 -0.0488 0.2751 0.047 Uiso 1 1 d R . .
H20C H 0.6085 -0.1163 0.2836 0.047 Uiso 1 1 d R . .
C8 C 0.9549(3) 0.1277(2) 0.5443(3) 0.0340(8) Uani 1 1 d . . .
H8A H 1.0020 0.0901 0.5247 0.041 Uiso 1 1 d R . .
H8B H 0.8920 0.1032 0.5573 0.041 Uiso 1 1 d R . .
H8C H 0.9903 0.1540 0.6142 0.041 Uiso 1 1 d R . .
C17 C 0.4816(3) 0.27078(19) 0.4348(3) 0.0259(8) Uani 1 1 d . . .
H17 H 0.5499 0.2844 0.4751 0.031 Uiso 1 1 d R . .
C23 C 1.1199(3) 0.0791(2) 0.1458(4) 0.0369(9) Uani 1 1 d . . .
H23A H 1.1918 0.0685 0.1870 0.044 Uiso 1 1 d R . .
H23B H 1.1173 0.1276 0.1075 0.044 Uiso 1 1 d R . .
H23C H 1.0957 0.0402 0.0883 0.044 Uiso 1 1 d R . .
C13 C 0.3646(3) 0.1906(2) 0.2960(3) 0.0302(8) Uani 1 1 d . . .
H13 H 0.3540 0.1495 0.2446 0.036 Uiso 1 1 d R . .
C21 C 0.6483(4) -0.0465(2) 0.4932(3) 0.0399(10) Uani 1 1 d . . .
H21A H 0.6529 -0.1008 0.5016 0.048 Uiso 1 1 d R . .
H21B H 0.5772 -0.0302 0.4932 0.048 Uiso 1 1 d R . .
H21C H 0.6977 -0.0230 0.5574 0.048 Uiso 1 1 d R . .
C16 C 0.3939(3) 0.3118(2) 0.4498(3) 0.0360(10) Uani 1 1 d . . .
H16 H 0.4033 0.3524 0.5020 0.043 Uiso 1 1 d R . .
C14 C 0.2786(3) 0.2331(2) 0.3106(4) 0.0370(9) Uani 1 1 d . . .
H14 H 0.2104 0.2213 0.2676 0.044 Uiso 1 1 d R . .
C15 C 0.2929(3) 0.2931(2) 0.3878(4) 0.0407(10) Uani 1 1 d . . .
H15 H 0.2343 0.3208 0.3981 0.049 Uiso 1 1 d R . .
C19 C 0.7891(3) -0.0428(2) 0.3827(4) 0.0388(10) Uani 1 1 d . . .
H19A H 0.8052 -0.0300 0.3090 0.047 Uiso 1 1 d R . .
H19B H 0.8003 -0.0962 0.3971 0.047 Uiso 1 1 d R . .
H19C H 0.8347 -0.0144 0.4444 0.047 Uiso 1 1 d R . .
O3 O 0.79092(19) 0.06019(13) 0.1497(2) 0.0288(6) Uiso 1 1 d D . .
O4 O 0.6338(6) 0.1221(5) 0.1054(5) 0.0478(19) Uani 0.667(13) 1 d PD A 1
C24 C 0.6968(5) 0.0741(4) 0.0868(6) 0.0269(18) Uani 0.667(13) 1 d PDU A 1
C25 C 0.6657(14) 0.0236(11) -0.0218(16) 0.0336(19) Uani 0.667(13) 1 d PDU A 1
H25A H 0.7241 -0.0117 -0.0240 0.050 Uiso 0.667(13) 1 calc PR A 1
H25B H 0.6516 0.0554 -0.0924 0.050 Uiso 0.667(13) 1 calc PR A 1
H25C H 0.6014 -0.0054 -0.0188 0.050 Uiso 0.667(13) 1 calc PR A 1
O4A O 0.6728(13) 0.1495(7) 0.0890(11) 0.0478(19) Uani 0.333(13) 1 d PD A 2
C24A C 0.7070(12) 0.0874(9) 0.0757(12) 0.0269(18) Uani 0.333(13) 1 d PDU A 2
C25A C 0.653(3) 0.031(2) -0.017(4) 0.0336(19) Uani 0.333(13) 1 d PDU A 2
H25D H 0.6952 -0.0155 -0.0113 0.050 Uiso 0.333(13) 1 calc PR A 2
H25E H 0.6458 0.0536 -0.0953 0.050 Uiso 0.333(13) 1 calc PR A 2
H25F H 0.5816 0.0189 -0.0056 0.050 Uiso 0.333(13) 1 calc PR A 2

loop_
_atom_site_aniso_label
_atom_site_aniso_U_11
_atom_site_aniso_U_22
_atom_site_aniso_U_33
_atom_site_aniso_U_23
_atom_site_aniso_U_13
_atom_site_aniso_U_12
Pd1 0.01375(12) 0.02008(12) 0.02618(13) 0.00138(13) 0.00775(9) 0.00098(13)
O1 0.0226(13) 0.0260(14) 0.0355(13) 0.0055(11) 0.0134(11) 0.0046(11)
C10 0.0196(17) 0.0188(16) 0.0184(15) -0.0005(14) 0.0046(12) 0.0018(15)
N1 0.0160(15) 0.0272(15) 0.0276(15) 0.0037(13) 0.0054(12) 0.0018(12)
N3 0.0139(15) 0.0229(15) 0.0282(15) 0.0013(13) 0.0076(12) 0.0028(12)
C6 0.0194(19) 0.0225(17) 0.0231(17) 0.0008(14) 0.0074(14) 0.0003(14)
N2 0.0160(15) 0.0190(14) 0.0214(14) 0.0016(11) 0.0048(12) 0.0017(11)
N4 0.0135(14) 0.0178(14) 0.0226(14) 0.0033(12) 0.0046(12) 0.0017(11)
C12 0.0180(18) 0.0215(17) 0.0225(16) 0.0046(14) 0.0087(14) 0.0001(14)
O2 0.0336(16) 0.0343(15) 0.0354(14) 0.0096(12) 0.0119(12) 0.0089(12)
C3 0.0220(19) 0.0239(18) 0.0333(19) -0.0034(15) 0.0082(16) -0.0034(14)
O5 0.0474(19) 0.0452(18) 0.0572(19) 0.0106(15) 0.0114(15) -0.0014(15)
C1 0.0164(17) 0.0175(16) 0.0253(17) 0.0004(13) 0.0107(14) 0.0008(13)
C7 0.0222(19) 0.0264(18) 0.0228(17) -0.0030(14) 0.0079(14) -0.0014(15)
C11 0.0169(18) 0.0227(17) 0.0196(16) -0.0004(14) 0.0067(14) -0.0007(14)
C9 0.021(2) 0.038(2) 0.043(2) -0.0062(18) 0.0100(17) -0.0084(17)
C22 0.0170(18) 0.0287(19) 0.0327(19) -0.0030(16) 0.0079(15) -0.0003(15)
C5 0.032(2) 0.0242(19) 0.0253(18) 0.0038(14) 0.0121(15) 0.0052(15)
C4 0.036(2) 0.0177(18) 0.039(2) 0.0034(15) 0.0188(17) -0.0034(15)
C18 0.0204(18) 0.0156(16) 0.0281(18) 0.0047(14) 0.0100(15) 0.0018(13)
C2 0.0206(19) 0.0214(17) 0.0259(18) -0.0014(15) 0.0090(15) 0.0020(14)
C20 0.046(3) 0.0222(19) 0.042(2) -0.0038(17) -0.003(2) 0.0006(18)
C8 0.0260(19) 0.041(2) 0.0301(18) 0.0053(19) -0.0026(15) 0.0040(19)
C17 0.026(2) 0.0244(18) 0.0281(18) 0.0045(15) 0.0089(16) 0.0026(15)
C23 0.032(2) 0.040(2) 0.044(2) 0.0004(19) 0.0199(19) 0.0054(18)
C13 0.023(2) 0.0300(18) 0.037(2) 0.0039(18) 0.0074(16) 0.0046(16)
C21 0.060(3) 0.026(2) 0.041(2) 0.0135(18) 0.026(2) 0.0143(19)
C16 0.048(3) 0.026(2) 0.038(2) -0.0019(17) 0.020(2) 0.0061(18)
C14 0.017(2) 0.040(2) 0.053(2) 0.011(2) 0.0051(18) 0.0035(17)
C15 0.031(2) 0.036(2) 0.062(3) 0.016(2) 0.024(2) 0.0137(18)
C19 0.027(2) 0.0242(19) 0.068(3) 0.012(2) 0.018(2) 0.0084(17)
O4 0.061(4) 0.048(4) 0.031(2) 0.005(3) 0.003(2) 0.030(3)
C24 0.040(3) 0.028(3) 0.016(2) 0.013(2) 0.013(2) 0.006(2)
C25 0.026(4) 0.049(4) 0.027(2) -0.001(2) 0.008(3) 0.000(3)
O4A 0.061(4) 0.048(4) 0.031(2) 0.005(3) 0.003(2) 0.030(3)
C24A 0.040(3) 0.028(3) 0.016(2) 0.013(2) 0.013(2) 0.006(2)
C25A 0.026(4) 0.049(4) 0.027(2) -0.001(2) 0.008(3) 0.000(3)

loop_
_atom_type_symbol
_atom_type_description
_atom_type_scat_dispersion_real
_atom_type_scat_dispersion_imag
_atom_type_scat_source
C C 0.0033 0.0016 'International Tables Vol C Tables 4.2.6.8 and 6.1.1.4'
H H 0.0000 0.0000 'International Tables Vol C Tables 4.2.6.8 and 6.1.1.4'
O O 0.0106 0.0060 'International Tables Vol C Tables 4.2.6.8 and 6.1.1.4'
N N 0.0061 0.0033 'International Tables Vol C Tables 4.2.6.8 and 6.1.1.4'
Pd Pd -0.9988 1.0072 'International Tables Vol C Tables 4.2.6.8 and 6.1.1.4'

loop_
_exptl_crystal_face_index_h
_exptl_crystal_face_index_k
_exptl_crystal_face_index_l
_exptl_crystal_face_perp_dist
0 0 -1 0.009
0 0 1 0.105
0 1 0 0.073
0 -1 0 0.052
-1 0 0 0.061
1 0 0 0.115
0 1 -1 0.023
0 1 1 0.110
0 -1 -1 0.021
0 -1 1 0.091

loop_
_geom_angle_atom_site_label_1
_geom_angle_atom_site_label_2
_geom_angle_atom_site_label_3
_geom_angle
C10 Pd1 O3 90.18(11)
C10 Pd1 O1 170.82(11)
O3 Pd1 O1 84.41(10)
C10 Pd1 N1 91.24(12)
O3 Pd1 N1 177.00(11)
O1 Pd1 N1 94.52(10)
C22 O1 Pd1 116.7(2)
N4 C10 N2 104.3(3)
N4 C10 Pd1 134.6(2)
N2 C10 Pd1 120.1(2)
C9 N1 C8 107.9(3)
C9 N1 C7 108.5(3)
C8 N1 C7 108.0(3)
C9 N1 Pd1 111.0(2)
C8 N1 Pd1 108.1(2)
C7 N1 Pd1 113.0(2)
C11 N3 N4 104.9(3)
C5 C6 C1 118.9(3)
C5 C6 H6 120.5
C1 C6 H6 120.6
C10 N2 C11 108.2(3)
C10 N2 C1 122.5(3)
C11 N2 C1 128.7(3)
C10 N4 N3 112.6(3)
C10 N4 C18 132.2(3)
N3 N4 C18 115.2(2)
C13 C12 C17 119.5(3)
C13 C12 C11 120.2(3)
C17 C12 C11 120.2(3)
C4 C3 C2 121.2(3)
C4 C3 H3 119.2
C2 C3 H3 119.6
H5A O5 H5B 96.5
C6 C1 C2 121.8(3)
C6 C1 N2 119.3(3)
C2 C1 N2 118.8(3)
C2 C7 N1 112.3(3)
C2 C7 H7A 108.9
N1 C7 H7A 109.0
C2 C7 H7B 109.4
N1 C7 H7B 109.2
H7A C7 H7B 107.9
N3 C11 N2 110.0(3)
N3 C11 C12 123.1(3)
N2 C11 C12 126.8(3)
N1 C9 H9A 109.4
N1 C9 H9B 109.2
H9A C9 H9B 109.5
N1 C9 H9C 109.8
H9A C9 H9C 109.5
H9B C9 H9C 109.5
O2 C22 O1 125.1(3)
O2 C22 C23 119.6(3)
O1 C22 C23 115.2(3)
C4 C5 C6 120.6(3)
C4 C5 H5 119.3
C6 C5 H5 120.1
C5 C4 C3 119.9(3)
C5 C4 H4 120.2
C3 C4 H4 120.0
C19 C18 C21 109.4(3)
C19 C18 N4 110.6(3)
C21 C18 N4 107.8(3)
C19 C18 C20 111.2(3)
C21 C18 C20 110.9(3)
N4 C18 C20 106.9(3)
C3 C2 C1 117.7(3)
C3 C2 C7 121.7(3)
C1 C2 C7 120.7(3)
C18 C20 H20A 109.2
C18 C20 H20B 109.8
H20A C20 H20B 109.5
C18 C20 H20C 109.5
H20A C20 H20C 109.5
H20B C20 H20C 109.5
N1 C8 H8A 109.7
N1 C8 H8B 109.2
H8A C8 H8B 109.5
N1 C8 H8C 109.4
H8A C8 H8C 109.5
H8B C8 H8C 109.5
C16 C17 C12 119.6(3)
C16 C17 H17 120.4
C12 C17 H17 120.0
C22 C23 H23A 109.4
C22 C23 H23B 109.5
H23A C23 H23B 109.5
C22 C23 H23C 109.5
H23A C23 H23C 109.5
H23B C23 H23C 109.5
C14 C13 C12 120.0(4)
C14 C13 H13 119.9
C12 C13 H13 120.1
C18 C21 H21A 109.5
C18 C21 H21B 109.2
H21A C21 H21B 109.5
C18 C21 H21C 109.7
H21A C21 H21C 109.5
H21B C21 H21C 109.5
C15 C16 C17 120.6(4)
C15 C16 H16 119.7
C17 C16 H16 119.7
C15 C14 C13 120.5(4)
C15 C14 H14 119.6
C13 C14 H14 119.8
C14 C15 C16 119.8(4)
C14 C15 H15 119.9
C16 C15 H15 120.3
C18 C19 H19A 109.5
C18 C19 H19B 109.4
H19A C19 H19B 109.5
C18 C19 H19C 109.5
H19A C19 H19C 109.5
H19B C19 H19C 109.5
C24 O3 C24A 13.8(13)
C24 O3 Pd1 121.0(3)
C24A O3 Pd1 117.5(5)
O4 C24 O3 127.1(5)
O4 C24 C25 119.4(6)
O3 C24 C25 113.4(6)
C24 C25 H25A 109.5
C24 C25 H25B 109.5
H25A C25 H25B 109.5
C24 C25 H25C 109.5
H25A C25 H25C 109.5
H25B C25 H25C 109.5
O4A C24A O3 121.2(10)
O4A C24A C25A 124.2(11)
O3 C24A C25A 114.3(11)
C24A C25A H25D 109.5
C24A C25A H25E 109.5
H25D C25A H25E 109.5
C24A C25A H25F 109.5
H25D C25A H25F 109.5
H25E C25A H25F 109.5

loop_
_geom_bond_atom_site_label_1
_geom_bond_atom_site_label_2
_geom_bond_distance
Pd1 C10 1.968(3)
Pd1 O3 2.033(2)
Pd1 O1 2.063(2)
Pd1 N1 2.085(3)
O1 C22 1.279(4)
C10 N4 1.325(4)
C10 N2 1.371(4)
N1 C9 1.487(4)
N1 C8 1.491(4)
N1 C7 1.508(4)
N3 C11 1.306(4)
N3 N4 1.382(4)
C6 C5 1.385(5)
C6 C1 1.386(4)
C6 H6 0.9300
N2 C11 1.377(4)
N2 C1 1.437(4)
N4 C18 1.512(4)
C12 C13 1.391(5)
C12 C17 1.392(5)
C12 C11 1.466(5)
O2 C22 1.236(4)
C3 C4 1.383(5)
C3 C2 1.390(5)
C3 H3 0.9300
O5 H5A 0.9602
O5 H5B 0.9880
C1 C2 1.395(5)
C7 C2 1.505(5)
C7 H7A 0.9700
C7 H7B 0.9701
C9 H9A 0.9600
C9 H9B 0.9600
C9 H9C 0.9600
C22 C23 1.514(5)
C5 C4 1.378(5)
C5 H5 0.9300
C4 H4 0.9299
C18 C19 1.506(5)
C18 C21 1.510(5)
C18 C20 1.513(5)
C20 H20A 0.9599
C20 H20B 0.9599
C20 H20C 0.9601
C8 H8A 0.9600
C8 H8B 0.9601
C8 H8C 0.9599
C17 C16 1.386(5)
C17 H17 0.9299
C23 H23A 0.9601
C23 H23B 0.9600
C23 H23C 0.9600
C13 C14 1.380(5)
C13 H13 0.9300
C21 H21A 0.9602
C21 H21B 0.9600
C21 H21C 0.9599
C16 C15 1.376(6)
C16 H16 0.9300
C14 C15 1.375(6)
C14 H14 0.9299
C15 H15 0.9300
C19 H19A 0.9600
C19 H19B 0.9600
C19 H19C 0.9600
O3 C24 1.290(6)
O3 C24A 1.311(8)
O4 C24 1.225(6)
C24 C25 1.528(7)
C25 H25A 0.9800
C25 H25B 0.9800
C25 H25C 0.9800
O4A C24A 1.200(9)
C24A C25A 1.520(9)
C25A H25D 0.9800
C25A H25E 0.9800
C25A H25F 0.9800

loop_
_geom_hbond_atom_site_label_D
_geom_hbond_atom_site_label_H
_geom_hbond_atom_site_label_A
_geom_hbond_distance_DH
_geom_hbond_distance_HA
_geom_hbond_distance_DA
_geom_hbond_angle_DHA
_geom_hbond_site_symmetry_A
O5 H5A O2 0.96 2.03 2.893(4) 148.8 2_655
O5 H5B O3 0.99 2.08 2.938(4) 144.7 2_655
